data_2019862
loop_
_publ_author_name
'Yennawar, Hemant P.'
'Tierney, John'
'Hullihen, Patrick D.'
'Silverberg, Lee J.'

_publ_section_title
;
 Crystal structures of 2,3-bis(4-chlorophenyl)-1,3-thiazolidin-4-one
 andtrans-2,3-bis(4-chlorophenyl)-1,3-thiazolidin-4-one 1-oxide
;
_journal_coeditor_code SU5062
_journal_issue 3
_journal_name_full 'Acta Crystallographica Section E Crystallographic Communications'
_journal_page_first 264
_journal_paper_doi 10.1107/S2056989015001954
_journal_volume 71
_journal_year 2015
_chemical_formula_iupac 'C15 H11 Cl2 N O S'
_chemical_formula_moiety 'C15 H11 Cl2 N O S'
_chemical_formula_sum 'C15 H11 Cl2 N O S'
_chemical_formula_weight 324.21
_chemical_name_systematic
;
2,3-Bis(4-chlorophenyl)-1,3-thiazolidin-4-one
;
_space_group_IT_number 2
_symmetry_cell_setting triclinic
_symmetry_space_group_name_Hall '-P 1'
_symmetry_space_group_name_H-M 'P -1'
_atom_sites_solution_hydrogens geom
_atom_sites_solution_primary direct
_atom_sites_solution_secondary difmap
_audit_creation_method SHELXL-97
_cell_angle_alpha 88.937(13)
_cell_angle_beta 76.254(12)
_cell_angle_gamma 71.586(13)
_cell_formula_units_Z 2
_cell_length_a 8.019(6)
_cell_length_b 9.562(8)
_cell_length_c 9.984(8)
_cell_measurement_reflns_used 4305
_cell_measurement_temperature 298(2)
_cell_measurement_theta_max 28.217
_cell_measurement_theta_min 2.249
_cell_volume 704.2(10)
_computing_cell_refinement
;
SAINT (Bruker, 2001)
;
_computing_data_collection
;
SMART (Bruker, 2001)
;
_computing_data_reduction
;
SAINT (Bruker, 2001)
;
_computing_molecular_graphics
;
SHELXTL (Sheldrick, 2008) and PLATON (Spek, 2009)
;
_computing_publication_material
;
SHELXTL (Sheldrick, 2008) and PLATON (Spek, 2009)
;
_computing_structure_refinement
;
SHELXL97 (Sheldrick, 2008)
;
_computing_structure_solution
;
SHELXS97 (Sheldrick, 2008)
;
_diffrn_ambient_temperature 298(2)
_diffrn_detector_area_resol_mean 8.34
_diffrn_measured_fraction_theta_full 0.975
_diffrn_measured_fraction_theta_max 0.975
_diffrn_measurement_device_type 'Bruker SMART CCD area-detector'
_diffrn_measurement_method 'phi and omega scans'
_diffrn_radiation_monochromator graphite
_diffrn_radiation_source 'fine-focus sealed tube'
_diffrn_radiation_type MoK\a
_diffrn_radiation_wavelength 0.71073
_diffrn_reflns_av_R_equivalents 0.0157
_diffrn_reflns_av_sigmaI/netI 0.0199
_diffrn_reflns_limit_h_max 10
_diffrn_reflns_limit_h_min -10
_diffrn_reflns_limit_k_max 12
_diffrn_reflns_limit_k_min -12
_diffrn_reflns_limit_l_max 13
_diffrn_reflns_limit_l_min -13
_diffrn_reflns_number 6575
_diffrn_reflns_theta_full 28.25
_diffrn_reflns_theta_max 28.25
_diffrn_reflns_theta_min 2.10
_exptl_absorpt_coefficient_mu 0.602
_exptl_absorpt_correction_T_max 0.9098
_exptl_absorpt_correction_T_min 0.8790
_exptl_absorpt_correction_type multi-scan
_exptl_absorpt_process_details
;
(SADABS; Bruker, 2001)
;
_exptl_crystal_colour colourless
_exptl_crystal_density_diffrn 1.529
_exptl_crystal_description block
_exptl_crystal_F_000 332
_exptl_crystal_size_max 0.22
_exptl_crystal_size_mid 0.20
_exptl_crystal_size_min 0.16
_refine_diff_density_max 0.235
_refine_diff_density_min -0.420
_refine_ls_extinction_method none
_refine_ls_goodness_of_fit_ref 1.046
_refine_ls_hydrogen_treatment constr
_refine_ls_matrix_type full
_refine_ls_number_parameters 181
_refine_ls_number_reflns 3406
_refine_ls_number_restraints 0
_refine_ls_restrained_S_all 1.046
_refine_ls_R_factor_all 0.0393
_refine_ls_R_factor_gt 0.0359
_refine_ls_shift/su_max 0.001
_refine_ls_shift/su_mean 0.000
_refine_ls_structure_factor_coef Fsqd
_refine_ls_weighting_details 'calc w=1/[\s^2^(Fo^2^)+(0.0523P)^2^+0.2029P] where P=(Fo^2^+2Fc^2^)/3'
_refine_ls_weighting_scheme calc
_refine_ls_wR_factor_gt 0.0956
_refine_ls_wR_factor_ref 0.0987
_reflns_number_gt 3070
_reflns_number_total 3406
_reflns_threshold_expression I>2sigma(I)
_cod_data_source_file su5062sup1.cif
_cod_data_source_block 1
_cod_original_cell_volume 704.3(10)
_cod_database_code 2019862
_cod_database_fobs_code 2019862

loop_
_symmetry_equiv_pos_as_xyz
'x, y, z'
'-x, -y, -z'

loop_
_atom_site_type_symbol
_atom_site_label
_atom_site_fract_x
_atom_site_fract_y
_atom_site_fract_z
_atom_site_U_iso_or_equiv
_atom_site_adp_type
_atom_site_calc_flag
_atom_site_refinement_flags
_atom_site_occupancy
_atom_site_symmetry_multiplicity
C C1 0.48888(17) 0.30999(15) 0.71043(13) 0.0330(3) Uani d . 1 1
H H1 0.4491 0.2300 0.6838 0.040 Uiso calc R 1 1
C C2 0.68202(17) 0.28648(14) 0.63246(13) 0.0310(3) Uani d . 1 1
C C3 0.78163(19) 0.36815(16) 0.66932(14) 0.0356(3) Uani d . 1 1
H H3 0.7306 0.4355 0.7455 0.043 Uiso calc R 1 1
C C4 0.95613(19) 0.34994(16) 0.59348(14) 0.0375(3) Uani d . 1 1
H H4 1.0233 0.4040 0.6184 0.045 Uiso calc R 1 1
C C5 1.02943(19) 0.24998(16) 0.47982(15) 0.0391(3) Uani d . 1 1
C C6 0.9333(2) 0.16883(17) 0.44035(15) 0.0418(3) Uani d . 1 1
H H6 0.9841 0.1029 0.3631 0.050 Uiso calc R 1 1
C C7 0.7584(2) 0.18715(16) 0.51810(14) 0.0377(3) Uani d . 1 1
H H7 0.6920 0.1323 0.4932 0.045 Uiso calc R 1 1
C C8 0.56811(17) 0.21103(15) 0.93089(13) 0.0317(3) Uani d . 1 1
C C9 0.64973(19) 0.06770(15) 0.87310(14) 0.0366(3) Uani d . 1 1
H H9 0.6364 0.0441 0.7872 0.044 Uiso calc R 1 1
C C10 0.7510(2) -0.04056(17) 0.94240(16) 0.0422(3) Uani d . 1 1
H H10 0.8060 -0.1366 0.9034 0.051 Uiso calc R 1 1
C C11 0.7694(2) -0.00403(18) 1.07003(17) 0.0434(3) Uani d . 1 1
C C12 0.6911(2) 0.13821(19) 1.12805(16) 0.0457(3) Uani d . 1 1
H H12 0.7053 0.1614 1.2139 0.055 Uiso calc R 1 1
C C13 0.5915(2) 0.24636(17) 1.05824(15) 0.0395(3) Uani d . 1 1
H H13 0.5401 0.3429 1.0964 0.047 Uiso calc R 1 1
C C14 0.29560(18) 0.41916(16) 0.93219(15) 0.0364(3) Uani d . 1 1
C C15 0.19141(19) 0.51206(17) 0.83648(16) 0.0429(3) Uani d . 1 1
H H15A 0.1473 0.6153 0.8689 0.051 Uiso calc R 1 1
H H15B 0.0884 0.4811 0.8329 0.051 Uiso calc R 1 1
Cl Cl1 1.25015(6) 0.22688(6) 0.38612(5) 0.06617(16) Uani d . 1 1
Cl Cl2 0.89079(7) -0.14012(6) 1.16121(6) 0.06647(16) Uani d . 1 1
N N1 0.45860(15) 0.32152(13) 0.86178(11) 0.0322(2) Uani d . 1 1
O O1 0.23825(15) 0.42928(15) 1.05662(11) 0.0510(3) Uani d . 1 1
S S1 0.34401(5) 0.48672(5) 0.66875(4) 0.04576(12) Uani d . 1 1

loop_
_atom_site_aniso_label
_atom_site_aniso_U_11
_atom_site_aniso_U_22
_atom_site_aniso_U_33
_atom_site_aniso_U_12
_atom_site_aniso_U_13
_atom_site_aniso_U_23
C1 0.0324(6) 0.0375(7) 0.0286(6) -0.0104(5) -0.0075(5) 0.0019(5)
C2 0.0327(6) 0.0329(6) 0.0252(5) -0.0080(5) -0.0064(5) 0.0040(5)
C3 0.0379(7) 0.0386(7) 0.0279(6) -0.0109(5) -0.0051(5) -0.0032(5)
C4 0.0380(7) 0.0413(7) 0.0344(7) -0.0147(6) -0.0084(5) 0.0018(6)
C5 0.0354(7) 0.0393(7) 0.0352(7) -0.0084(6) 0.0004(5) 0.0025(6)
C6 0.0465(8) 0.0391(7) 0.0328(7) -0.0108(6) 0.0004(6) -0.0052(6)
C7 0.0439(7) 0.0372(7) 0.0322(6) -0.0145(6) -0.0072(6) -0.0016(5)
C8 0.0288(6) 0.0361(6) 0.0297(6) -0.0121(5) -0.0044(5) 0.0056(5)
C9 0.0371(7) 0.0375(7) 0.0333(6) -0.0120(6) -0.0053(5) 0.0035(5)
C10 0.0378(7) 0.0370(7) 0.0476(8) -0.0105(6) -0.0053(6) 0.0093(6)
C11 0.0367(7) 0.0487(8) 0.0499(8) -0.0184(6) -0.0153(6) 0.0224(7)
C12 0.0485(8) 0.0583(9) 0.0392(7) -0.0240(7) -0.0185(6) 0.0127(7)
C13 0.0413(7) 0.0427(7) 0.0368(7) -0.0155(6) -0.0110(6) 0.0022(6)
C14 0.0303(6) 0.0402(7) 0.0372(7) -0.0107(5) -0.0056(5) -0.0027(5)
C15 0.0308(6) 0.0451(8) 0.0473(8) -0.0053(6) -0.0085(6) 0.0014(6)
Cl1 0.0465(2) 0.0702(3) 0.0689(3) -0.0232(2) 0.0179(2) -0.0170(2)
Cl2 0.0627(3) 0.0667(3) 0.0827(3) -0.0258(2) -0.0377(3) 0.0424(3)
N1 0.0307(5) 0.0357(5) 0.0269(5) -0.0076(4) -0.0050(4) 0.0013(4)
O1 0.0377(5) 0.0675(8) 0.0360(5) -0.0062(5) -0.0002(4) -0.0081(5)
S1 0.0374(2) 0.0520(2) 0.0426(2) -0.00607(16) -0.01206(16) 0.01364(17)

loop_
_atom_type_symbol
_atom_type_description
_atom_type_scat_dispersion_real
_atom_type_scat_dispersion_imag
_atom_type_scat_source
C C 0.0033 0.0016 'International Tables Vol C Tables 4.2.6.8 and 6.1.1.4'
H H 0.0000 0.0000 'International Tables Vol C Tables 4.2.6.8 and 6.1.1.4'
N N 0.0061 0.0033 'International Tables Vol C Tables 4.2.6.8 and 6.1.1.4'
O O 0.0106 0.0060 'International Tables Vol C Tables 4.2.6.8 and 6.1.1.4'
S S 0.1246 0.1234 'International Tables Vol C Tables 4.2.6.8 and 6.1.1.4'
Cl Cl 0.1484 0.1585 'International Tables Vol C Tables 4.2.6.8 and 6.1.1.4'

loop_
_geom_angle_atom_site_label_1
_geom_angle_atom_site_label_2
_geom_angle_atom_site_label_3
_geom_angle
N1 C1 C2 114.30(11)
N1 C1 S1 104.57(9)
C2 C1 S1 109.22(10)
N1 C1 H1 109.5
C2 C1 H1 109.5
S1 C1 H1 109.5
C7 C2 C3 119.49(13)
C7 C2 C1 119.49(12)
C3 C2 C1 120.94(12)
C4 C3 C2 120.40(13)
C4 C3 H3 119.8
C2 C3 H3 119.8
C3 C4 C5 119.01(13)
C3 C4 H4 120.5
C5 C4 H4 120.5
C6 C5 C4 121.77(14)
C6 C5 Cl1 119.69(12)
C4 C5 Cl1 118.54(12)
C5 C6 C7 118.72(14)
C5 C6 H6 120.6
C7 C6 H6 120.6
C2 C7 C6 120.60(13)
C2 C7 H7 119.7
C6 C7 H7 119.7
C9 C8 C13 119.47(13)
C9 C8 N1 120.56(13)
C13 C8 N1 119.96(13)
C10 C9 C8 120.50(14)
C10 C9 H9 119.8
C8 C9 H9 119.8
C11 C10 C9 119.14(15)
C11 C10 H10 120.4
C9 C10 H10 120.4
C12 C11 C10 121.07(14)
C12 C11 Cl2 119.13(13)
C10 C11 Cl2 119.80(13)
C11 C12 C13 119.72(15)
C11 C12 H12 120.1
C13 C12 H12 120.1
C12 C13 C8 120.07(15)
C12 C13 H13 120.0
C8 C13 H13 120.0
O1 C14 N1 124.72(14)
O1 C14 C15 122.94(13)
N1 C14 C15 112.33(13)
C14 C15 S1 107.22(11)
C14 C15 H15A 110.3
S1 C15 H15A 110.3
C14 C15 H15B 110.3
S1 C15 H15B 110.3
H15A C15 H15B 108.5
C14 N1 C8 121.42(12)
C14 N1 C1 115.85(11)
C8 N1 C1 120.65(11)
C15 S1 C1 91.77(7)

loop_
_geom_bond_atom_site_label_1
_geom_bond_atom_site_label_2
_geom_bond_distance
C1 N1 1.473(2)
C1 C2 1.506(2)
C1 S1 1.8282(17)
C1 H1 0.9800
C2 C7 1.386(2)
C2 C3 1.388(2)
C3 C4 1.382(2)
C3 H3 0.9300
C4 C5 1.384(2)
C4 H4 0.9300
C5 C6 1.373(2)
C5 Cl1 1.7408(19)
C6 C7 1.390(2)
C6 H6 0.9300
C7 H7 0.9300
C8 C9 1.387(2)
C8 C13 1.391(2)
C8 N1 1.4277(18)
C9 C10 1.386(2)
C9 H9 0.9300
C10 C11 1.380(3)
C10 H10 0.9300
C11 C12 1.377(3)
C11 Cl2 1.7455(17)
C12 C13 1.382(2)
C12 H12 0.9300
C13 H13 0.9300
C14 O1 1.212(2)
C14 N1 1.3751(19)
C14 C15 1.510(2)
C15 S1 1.7930(19)
C15 H15A 0.9700
C15 H15B 0.9700

loop_
_geom_hbond_atom_site_label_D
_geom_hbond_atom_site_label_H
_geom_hbond_atom_site_label_A
_geom_hbond_site_symmetry_A
_geom_hbond_distance_DH
_geom_hbond_distance_HA
_geom_hbond_distance_DA
_geom_hbond_angle_DHA
C3 H3 O1 2_667 0.93 2.48 3.326(3) 151
C15 H15B O1 2_567 0.97 2.46 3.221(3) 135

loop_
_geom_torsion_atom_site_label_1
_geom_torsion_atom_site_label_2
_geom_torsion_atom_site_label_3
_geom_torsion_atom_site_label_4
_geom_torsion
N1 C1 C2 C7 138.56(13)
S1 C1 C2 C7 -104.71(14)
N1 C1 C2 C3 -44.66(17)
S1 C1 C2 C3 72.06(15)
C7 C2 C3 C4 -0.5(2)
C1 C2 C3 C4 -177.31(13)
C2 C3 C4 C5 0.5(2)
C3 C4 C5 C6 0.1(2)
C3 C4 C5 Cl1 -179.42(11)
C4 C5 C6 C7 -0.7(2)
Cl1 C5 C6 C7 178.88(12)
C3 C2 C7 C6 0.0(2)
C1 C2 C7 C6 176.81(13)
C5 C6 C7 C2 0.6(2)
C13 C8 C9 C10 1.3(2)
N1 C8 C9 C10 -177.86(12)
C8 C9 C10 C11 0.2(2)
C9 C10 C11 C12 -1.0(2)
C9 C10 C11 Cl2 178.08(11)
C10 C11 C12 C13 0.4(2)
Cl2 C11 C12 C13 -178.68(12)
C11 C12 C13 C8 1.0(2)
C9 C8 C13 C12 -1.8(2)
N1 C8 C13 C12 177.27(13)
O1 C14 C15 S1 168.76(13)
N1 C14 C15 S1 -12.48(15)
O1 C14 N1 C8 6.5(2)
C15 C14 N1 C8 -172.19(12)
O1 C14 N1 C1 170.20(14)
C15 C14 N1 C1 -8.53(17)
C9 C8 N1 C14 136.45(14)
C13 C8 N1 C14 -42.65(18)
C9 C8 N1 C1 -26.44(18)
C13 C8 N1 C1 154.46(13)
C2 C1 N1 C14 144.10(13)
S1 C1 N1 C14 24.72(14)
C2 C1 N1 C8 -52.09(16)
S1 C1 N1 C8 -171.47(9)
C14 C15 S1 C1 22.62(11)
N1 C1 S1 C15 -26.42(10)
C2 C1 S1 C15 -149.16(10)
